data_4125154
loop_
_publ_author_name
'Dziedzic, Rafal M.'
'Saleh, Liban M. A.'
'Axtell, Jonathan C.'
'Martin, Joshua L.'
'Stevens, Simone L.'
'Royappa, A. Timothy'
'Rheingold, Arnold L.'
'Spokoyny, Alexander M.'

_publ_section_title
;
 B-N, B-O, and B-CN Bond Formation via Palladium-Catalyzed Cross-Coupling
 of B-Bromo-Carboranes.
;
_journal_issue 29
_journal_name_full 'Journal of the American Chemical Society'
_journal_page_first 9081
_journal_page_last 9084
_journal_paper_doi 10.1021/jacs.6b05505
_journal_volume 138
_journal_year 2016
_chemical_formula_moiety 'C2 H11 B10 Br O'
_chemical_formula_sum 'C2 H11 B10 Br O'
_chemical_formula_weight 239.12
_space_group_crystal_system orthorhombic
_space_group_IT_number 61
_space_group_name_Hall '-P 2ac 2ab'
_space_group_name_H-M_alt 'P b c a'
_symmetry_space_group_name_Hall '-P 2ac 2ab'
_symmetry_space_group_name_H-M 'P b c a'
_atom_sites_solution_hydrogens geom
_audit_creation_date 2016-02-04
_audit_creation_method
;
Olex2 1.2-beta
(compiled 2015.11.10 svn.r3248 for OlexSys, GUI svn.r5133)
;
_cell_angle_alpha 90
_cell_angle_beta 90
_cell_angle_gamma 90
_cell_formula_units_Z 16
_cell_length_a 12.5493(3)
_cell_length_b 13.4359(3)
_cell_length_c 24.2837(7)
_cell_measurement_reflns_used 5587
_cell_measurement_temperature 100
_cell_measurement_theta_max 25.867
_cell_measurement_theta_min 2.334
_cell_volume 4094.50(18)
_computing_cell_refinement 'SAINT v8.34A (Bruker, 2013)'
_computing_data_collection 'APEX2 v2013.6-2 (Bruker, 2013)'
_computing_data_reduction 'SAINT v8.34A (Bruker, 2013)'
_computing_molecular_graphics 'Olex2 (Dolomanov et al., 2009)'
_computing_publication_material 'Olex2 (Dolomanov et al., 2009)'
_computing_structure_refinement 'XL (Sheldrick, 2008)'
_computing_structure_solution 'ShelXT (Sheldrick, 2015)'
_diffrn_ambient_temperature 100
_diffrn_detector_area_resol_mean 8.0
_diffrn_detector_type 'CCD Area Detector'
_diffrn_measured_fraction_theta_full 1.000
_diffrn_measured_fraction_theta_max 0.896
_diffrn_measurement_device_type 'Bruker APEX-II CCD'
_diffrn_measurement_method '\w and \f scans'
_diffrn_radiation_type MoK\a
_diffrn_radiation_wavelength 0.71073
_diffrn_reflns_av_R_equivalents 0.0631
_diffrn_reflns_av_unetI/netI 0.0605
_diffrn_reflns_Laue_measured_fraction_full 1.000
_diffrn_reflns_Laue_measured_fraction_max 0.896
_diffrn_reflns_limit_h_max 17
_diffrn_reflns_limit_h_min -16
_diffrn_reflns_limit_k_max 18
_diffrn_reflns_limit_k_min -17
_diffrn_reflns_limit_l_max 33
_diffrn_reflns_limit_l_min -34
_diffrn_reflns_number 30712
_diffrn_reflns_point_group_measured_fraction_full 1.000
_diffrn_reflns_point_group_measured_fraction_max 0.896
_diffrn_reflns_theta_full 26.000
_diffrn_reflns_theta_max 30.090
_diffrn_reflns_theta_min 2.374
_diffrn_standards_number 0
_exptl_absorpt_coefficient_mu 3.958
_exptl_absorpt_correction_T_max 0.2651
_exptl_absorpt_correction_T_min 0.1843
_exptl_absorpt_correction_type multi-scan
_exptl_absorpt_process_details
;
SADABS-2014/5 (Bruker,2014/5) was used for absorption correction.
wR2(int) was 0.0832 before and 0.0511 after correction.
The Ratio of minimum to maximum transmission is 0.6952.
The \l/2 correction factor is 0.00150.
;
_exptl_crystal_colour colourless
_exptl_crystal_colour_primary colourless
_exptl_crystal_density_diffrn 1.552
_exptl_crystal_description plate
_exptl_crystal_F_000 1856
_exptl_crystal_size_max 0.3
_exptl_crystal_size_mid 0.3
_exptl_crystal_size_min 0.1
_refine_diff_density_max 0.738
_refine_diff_density_min -0.465
_refine_diff_density_rms 0.110
_refine_ls_extinction_method none
_refine_ls_goodness_of_fit_ref 1.017
_refine_ls_hydrogen_treatment constr
_refine_ls_matrix_type full
_refine_ls_number_parameters 255
_refine_ls_number_reflns 5386
_refine_ls_number_restraints 0
_refine_ls_restrained_S_all 1.017
_refine_ls_R_factor_all 0.0669
_refine_ls_R_factor_gt 0.0376
_refine_ls_shift/su_max 0.001
_refine_ls_shift/su_mean 0.000
_refine_ls_structure_factor_coef Fsqd
_refine_ls_weighting_details 'w=1/[\s^2^(Fo^2^)+(0.0377P)^2^+0.7102P] where P=(Fo^2^+2Fc^2^)/3'
_refine_ls_weighting_scheme calc
_refine_ls_wR_factor_gt 0.0742
_refine_ls_wR_factor_ref 0.0815
_reflns_Friedel_coverage 0.000
_reflns_number_gt 3906
_reflns_number_total 5386
_reflns_threshold_expression 'I > 2\s(I)'
_cod_data_source_file ja6b05505_si_002.cif
_cod_data_source_block spok17_a
_cod_depositor_comments 'Adding full bibliography for 4125150--4125156.cif.'
_cod_database_code 4125154
_shelx_space_group_comment
;
The symmetry employed for this shelxl refinement is uniquely defined
by the following loop, which should always be used as a source of
symmetry information in preference to the above space-group names.
They are only intended as comments.
;
_shelx_estimated_absorpt_t_max 0.693
_shelx_estimated_absorpt_t_min 0.383
_olex2_refinement_description
;
1. Fixed Uiso
 At 1.2 times of:
  All B(H) groups, All C(H) groups
 At 1.5 times of:
  All O(H) groups
2.a Idealised tetrahedral OH refined as rotating group:
 O1(H1), O2(H2B)
2.b Boron cage BH refined with riding coordinates:
 C1(H1A), C2(H2), B1(H1B), B2(H2A), B3(H3), B4(H4), B5(H5), B6(H6), B9(H9),
 B10(H10), C3(H3A), C4(H4A), B11(H11), B12(H12), B13(H13), B14(H14), B15(H15),
 B16(H16), B19(H19), B20(H20)
;
_shelx_shelxl_version_number 2014/7
_olex2_submission_original_sample_id Br,OH-mCB
_olex2_submission_special_instructions 'No special instructions were received'

loop_
_space_group_symop_operation_xyz
'x, y, z'
'-x+1/2, -y, z+1/2'
'-x, y+1/2, -z+1/2'
'x+1/2, -y+1/2, -z'
'-x, -y, -z'
'x-1/2, y, -z-1/2'
'x, -y-1/2, z-1/2'
'-x-1/2, y-1/2, z'

loop_
_atom_site_label
_atom_site_type_symbol
_atom_site_fract_x
_atom_site_fract_y
_atom_site_fract_z
_atom_site_U_iso_or_equiv
_atom_site_adp_type
_atom_site_occupancy
_atom_site_site_symmetry_order
_atom_site_calc_flag
_atom_site_refinement_flags_posn
Br1 Br 0.48000(2) 0.14553(2) 0.48729(2) 0.01650(8) Uani 1 1 d .
O1 O 0.42149(14) 0.40497(13) 0.46041(8) 0.0152(4) Uani 1 1 d .
H1 H 0.4207 0.3915 0.4942 0.023 Uiso 1 1 calc GR
C1 C 0.1646(2) 0.24073(18) 0.41100(11) 0.0127(6) Uani 1 1 d .
H1A H 0.0788 0.2326 0.4228 0.015 Uiso 1 1 calc R
C2 C 0.3072(2) 0.2434(2) 0.33294(11) 0.0144(6) Uani 1 1 d .
H2 H 0.3250 0.2376 0.2879 0.017 Uiso 1 1 calc R
B1 B 0.2100(2) 0.1696(2) 0.35824(14) 0.0152(7) Uani 1 1 d .
H1B H 0.1612 0.1158 0.3337 0.018 Uiso 1 1 calc R
B2 B 0.1925(3) 0.3009(2) 0.35113(14) 0.0161(7) Uani 1 1 d .
H2A H 0.1323 0.3329 0.3220 0.019 Uiso 1 1 calc R
B3 B 0.2197(2) 0.3570(2) 0.41533(13) 0.0135(6) Uani 1 1 d .
H3 H 0.1763 0.4254 0.4292 0.016 Uiso 1 1 calc R
B4 B 0.2549(2) 0.2608(2) 0.46249(13) 0.0123(6) Uani 1 1 d .
H4 H 0.2352 0.2666 0.5074 0.015 Uiso 1 1 calc R
B5 B 0.2477(2) 0.1445(2) 0.42701(13) 0.0124(6) Uani 1 1 d .
H5 H 0.2233 0.0746 0.4487 0.015 Uiso 1 1 calc R
B6 B 0.3173(2) 0.3595(2) 0.36228(13) 0.0131(6) Uani 1 1 d .
H6 H 0.3404 0.4295 0.3403 0.016 Uiso 1 1 calc R
B7 B 0.3582(2) 0.3364(2) 0.43197(13) 0.0103(6) Uani 1 1 d .
B8 B 0.3730(2) 0.2023(2) 0.43768(12) 0.0111(6) Uani 1 1 d .
B9 B 0.3439(2) 0.1456(2) 0.37381(13) 0.0136(6) Uani 1 1 d .
H9 H 0.3844 0.0760 0.3594 0.016 Uiso 1 1 calc R
B10 B 0.4117(2) 0.2624(2) 0.37634(13) 0.0139(6) Uani 1 1 d .
H10 H 0.4971 0.2690 0.3634 0.017 Uiso 1 1 calc R
Br2 Br 0.55765(2) 0.69441(2) 0.29626(2) 0.01827(8) Uani 1 1 d .
O2 O 0.54609(13) 0.56593(13) 0.42678(8) 0.0141(4) Uani 1 1 d .
H2B H 0.5039 0.5175 0.4286 0.021 Uiso 1 1 calc GR
C3 C 0.7411(2) 0.4075(2) 0.32506(12) 0.0163(6) Uani 1 1 d .
H3A H 0.7409 0.3319 0.3056 0.020 Uiso 1 1 calc R
C4 C 0.8507(2) 0.5499(2) 0.37051(11) 0.0169(6) Uani 1 1 d .
H4A H 0.9303 0.5782 0.3843 0.020 Uiso 1 1 calc R
B11 B 0.8273(3) 0.4266(2) 0.37741(14) 0.0185(7) Uani 1 1 d .
H11 H 0.8849 0.3705 0.3940 0.022 Uiso 1 1 calc R
B12 B 0.8464(3) 0.4822(2) 0.31148(14) 0.0189(7) Uani 1 1 d .
H12 H 0.9164 0.4625 0.2850 0.023 Uiso 1 1 calc R
B13 B 0.7201(2) 0.5075(2) 0.28256(14) 0.0148(7) Uani 1 1 d .
H13 H 0.7056 0.5040 0.2371 0.018 Uiso 1 1 calc R
B14 B 0.6216(2) 0.4676(2) 0.33132(13) 0.0147(6) Uani 1 1 d .
H14 H 0.5428 0.4377 0.3173 0.018 Uiso 1 1 calc R
B15 B 0.6884(2) 0.4170(2) 0.39005(13) 0.0151(7) Uani 1 1 d .
H15 H 0.6538 0.3541 0.4145 0.018 Uiso 1 1 calc R
B16 B 0.7953(2) 0.6038(2) 0.31378(13) 0.0165(7) Uani 1 1 d .
H16 H 0.8321 0.6656 0.2893 0.020 Uiso 1 1 calc R
B17 B 0.6561(2) 0.5947(2) 0.32607(13) 0.0119(6) Uani 1 1 d .
B18 B 0.6332(2) 0.5407(2) 0.39330(13) 0.0124(6) Uani 1 1 d .
B19 B 0.7636(2) 0.5148(2) 0.42063(14) 0.0155(7) Uani 1 1 d .
H19 H 0.7801 0.5182 0.4659 0.019 Uiso 1 1 calc R
B20 B 0.7423(2) 0.6242(2) 0.38105(13) 0.0141(7) Uani 1 1 d .
H20 H 0.7441 0.6999 0.4004 0.017 Uiso 1 1 calc R

loop_
_atom_site_aniso_label
_atom_site_aniso_U_11
_atom_site_aniso_U_22
_atom_site_aniso_U_33
_atom_site_aniso_U_23
_atom_site_aniso_U_13
_atom_site_aniso_U_12
Br1 0.01283(14) 0.01935(14) 0.01732(15) 0.00351(12) -0.00412(11) 0.00184(11)
O1 0.0159(10) 0.0148(9) 0.0148(10) -0.0017(8) 0.0007(8) -0.0040(8)
C1 0.0106(13) 0.0101(12) 0.0174(15) 0.0012(11) 0.0015(11) -0.0002(11)
C2 0.0143(13) 0.0180(14) 0.0108(14) -0.0016(12) -0.0025(11) -0.0004(12)
B1 0.0156(16) 0.0131(15) 0.0169(17) -0.0011(13) -0.0009(13) 0.0016(12)
B2 0.0160(16) 0.0123(15) 0.0199(18) -0.0010(14) -0.0037(13) -0.0002(13)
B3 0.0138(15) 0.0103(14) 0.0165(17) -0.0002(13) 0.0008(12) -0.0024(12)
B4 0.0106(14) 0.0117(14) 0.0146(16) -0.0008(13) 0.0010(12) -0.0032(12)
B5 0.0104(14) 0.0092(14) 0.0175(17) 0.0004(13) -0.0032(12) 0.0019(12)
B6 0.0143(15) 0.0101(14) 0.0148(16) -0.0012(13) -0.0016(12) -0.0021(13)
B7 0.0096(14) 0.0091(14) 0.0123(16) -0.0018(12) 0.0003(12) -0.0011(11)
B8 0.0116(14) 0.0095(14) 0.0121(15) 0.0000(12) 0.0004(12) -0.0003(12)
B9 0.0142(16) 0.0106(14) 0.0160(17) -0.0024(13) 0.0005(13) -0.0003(12)
B10 0.0124(15) 0.0162(15) 0.0132(16) 0.0012(13) -0.0010(12) -0.0025(13)
Br2 0.01554(15) 0.01969(15) 0.01958(16) 0.00626(12) 0.00360(12) 0.00371(11)
O2 0.0116(9) 0.0146(9) 0.0160(10) 0.0020(8) 0.0033(8) -0.0046(8)
C3 0.0211(14) 0.0135(13) 0.0143(15) -0.0049(12) -0.0019(12) 0.0040(12)
C4 0.0133(14) 0.0202(15) 0.0172(15) -0.0014(12) 0.0002(12) -0.0020(12)
B11 0.0154(16) 0.0199(17) 0.0202(18) -0.0023(14) -0.0009(14) 0.0025(14)
B12 0.0147(16) 0.0239(17) 0.0180(18) -0.0022(14) 0.0026(13) 0.0032(14)
B13 0.0137(15) 0.0159(15) 0.0148(17) -0.0014(13) 0.0019(13) 0.0004(13)
B14 0.0135(15) 0.0158(15) 0.0149(16) 0.0010(13) -0.0012(13) -0.0015(13)
B15 0.0165(16) 0.0139(15) 0.0149(17) 0.0004(13) -0.0025(13) 0.0011(13)
B16 0.0150(16) 0.0192(16) 0.0153(17) -0.0002(13) 0.0034(13) -0.0006(13)
B17 0.0127(15) 0.0109(14) 0.0122(16) 0.0013(13) 0.0011(12) -0.0008(12)
B18 0.0163(15) 0.0092(14) 0.0116(16) -0.0003(12) 0.0001(13) -0.0015(12)
B19 0.0142(15) 0.0181(16) 0.0143(16) 0.0009(13) 0.0002(13) 0.0001(13)
B20 0.0132(15) 0.0151(15) 0.0138(16) -0.0015(13) 0.0021(13) -0.0020(13)

loop_
_atom_type_symbol
_atom_type_description
_atom_type_scat_dispersion_real
_atom_type_scat_dispersion_imag
_atom_type_scat_source
C C 0.0033 0.0016 'International Tables Vol C Tables 4.2.6.8 and 6.1.1.4'
H H 0.0000 0.0000 'International Tables Vol C Tables 4.2.6.8 and 6.1.1.4'
B B 0.0013 0.0007 'International Tables Vol C Tables 4.2.6.8 and 6.1.1.4'
Br Br -0.2901 2.4595 'International Tables Vol C Tables 4.2.6.8 and 6.1.1.4'
O O 0.0106 0.0060 'International Tables Vol C Tables 4.2.6.8 and 6.1.1.4'

loop_
_geom_angle_atom_site_label_1
_geom_angle_atom_site_label_2
_geom_angle_atom_site_label_3
_geom_angle
B7 O1 H1 109.5
B1 C1 H1A 117.4
B1 C1 B2 63.46(17)
B1 C1 B3 115.2(2)
B1 C1 B4 114.8(2)
B1 C1 B5 62.63(17)
B2 C1 H1A 117.6
B2 C1 B3 62.30(17)
B2 C1 B4 114.5(2)
B2 C1 B5 115.5(2)
B3 C1 H1A 117.5
B4 C1 H1A 117.8
B4 C1 B3 62.83(17)
B5 C1 H1A 117.1
B5 C1 B3 115.5(2)
B5 C1 B4 63.12(17)
B1 C2 H2 117.4
B1 C2 B2 63.81(17)
B1 C2 B6 115.8(2)
B1 C2 B9 62.11(17)
B1 C2 B10 114.8(2)
B2 C2 H2 117.2
B2 C2 B6 62.63(17)
B2 C2 B9 115.4(2)
B2 C2 B10 115.2(2)
B6 C2 H2 116.9
B9 C2 H2 117.4
B9 C2 B6 115.9(2)
B10 C2 H2 117.4
B10 C2 B6 63.27(17)
B10 C2 B9 63.16(17)
C1 B1 H1B 125.7
C1 B1 B2 58.36(17)
C1 B1 B5 58.95(17)
C1 B1 B9 105.2(2)
C2 B1 C1 100.7(2)
C2 B1 H1B 125.5
C2 B1 B2 58.22(17)
C2 B1 B5 105.2(2)
C2 B1 B9 59.59(17)
B2 B1 H1B 121.3
B5 B1 H1B 121.8
B5 B1 B2 108.2(2)
B9 B1 H1B 121.3
B9 B1 B2 108.7(2)
B9 B1 B5 60.28(18)
C1 B2 B1 58.17(17)
C1 B2 H2A 125.7
C1 B2 B3 59.17(17)
C1 B2 B6 105.2(2)
C2 B2 C1 100.4(2)
C2 B2 B1 57.96(17)
C2 B2 H2A 125.7
C2 B2 B3 105.1(2)
C2 B2 B6 59.44(17)
B1 B2 H2A 121.5
B3 B2 B1 108.2(2)
B3 B2 H2A 121.6
B3 B2 B6 60.32(17)
B6 B2 B1 108.4(2)
B6 B2 H2A 121.4
C1 B3 B2 58.53(17)
C1 B3 H3 124.9
C1 B3 B4 58.51(16)
C1 B3 B6 104.5(2)
C1 B3 B7 105.2(2)
B2 B3 H3 121.4
B2 B3 B4 107.8(2)
B2 B3 B6 60.08(18)
B2 B3 B7 108.6(2)
B4 B3 H3 121.5
B4 B3 B7 60.45(16)
B6 B3 H3 122.4
B6 B3 B4 108.0(2)
B6 B3 B7 60.13(17)
B7 B3 H3 121.8
C1 B4 B3 58.66(16)
C1 B4 H4 125.3
C1 B4 B5 58.38(16)
C1 B4 B7 105.3(2)
C1 B4 B8 103.5(2)
B3 B4 H4 121.4
B3 B4 B5 108.2(2)
B3 B4 B7 60.41(16)
B3 B4 B8 108.0(2)
B5 B4 H4 121.3
B5 B4 B7 109.3(2)
B7 B4 H4 121.2
B8 B4 H4 122.8
B8 B4 B5 59.56(16)
B8 B4 B7 60.82(16)
C1 B5 B1 58.42(16)
C1 B5 B4 58.51(16)
C1 B5 H5 125.2
C1 B5 B8 104.1(2)
C1 B5 B9 104.1(2)
B1 B5 B4 107.6(2)
B1 B5 H5 122.1
B1 B5 B8 107.0(2)
B4 B5 H5 121.3
B8 B5 B4 60.12(16)
B8 B5 H5 122.8
B9 B5 B1 59.42(17)
B9 B5 B4 108.1(2)
B9 B5 H5 122.5
B9 B5 B8 59.83(17)
C2 B6 B2 57.93(16)
C2 B6 B3 103.4(2)
C2 B6 H6 125.7
C2 B6 B7 104.8(2)
C2 B6 B10 57.89(16)
B2 B6 B3 59.59(17)
B2 B6 H6 121.9
B2 B6 B7 108.6(2)
B2 B6 B10 106.8(2)
B3 B6 H6 122.7
B3 B6 B7 60.70(17)
B3 B6 B10 107.7(2)
B7 B6 H6 121.4
B10 B6 H6 122.0
B10 B6 B7 60.43(17)
O1 B7 B3 123.8(2)
O1 B7 B4 125.1(2)
O1 B7 B6 120.9(2)
O1 B7 B8 123.9(2)
O1 B7 B10 121.3(2)
B3 B7 B4 59.15(16)
B3 B7 B8 105.5(2)
B3 B7 B10 106.0(2)
B4 B7 B8 58.98(15)
B4 B7 B10 105.33(19)
B6 B7 B3 59.17(17)
B6 B7 B4 106.2(2)
B6 B7 B8 105.8(2)
B6 B7 B10 59.78(17)
B10 B7 B8 58.21(16)
B4 B8 Br1 122.26(19)
B4 B8 B7 60.21(16)
B5 B8 Br1 121.82(18)
B5 B8 B4 60.32(16)
B5 B8 B7 109.4(2)
B7 B8 Br1 120.24(18)
B9 B8 Br1 120.94(18)
B9 B8 B4 108.3(2)
B9 B8 B5 59.94(17)
B9 B8 B7 109.9(2)
B10 B8 Br1 120.64(18)
B10 B8 B4 108.2(2)
B10 B8 B5 108.8(2)
B10 B8 B7 60.61(17)
B10 B8 B9 60.85(17)
C2 B9 B1 58.31(17)
C2 B9 B5 104.3(2)
C2 B9 B8 103.5(2)
C2 B9 H9 125.6
C2 B9 B10 58.20(16)
B1 B9 B5 60.30(17)
B1 B9 B8 108.0(2)
B1 B9 H9 121.4
B1 B9 B10 107.6(2)
B5 B9 H9 122.1
B5 B9 B10 107.9(2)
B8 B9 B5 60.23(17)
B8 B9 H9 122.7
B8 B9 B10 59.47(17)
B10 B9 H9 121.8
C2 B10 B6 58.84(16)
C2 B10 B7 105.0(2)
C2 B10 B8 104.0(2)
C2 B10 B9 58.64(17)
C2 B10 H10 125.1
B6 B10 B7 59.79(17)
B6 B10 H10 121.4
B7 B10 H10 121.5
B8 B10 B6 108.2(2)
B8 B10 B7 61.19(17)
B8 B10 B9 59.67(17)
B8 B10 H10 122.4
B9 B10 B6 108.5(2)
B9 B10 B7 109.4(2)
B9 B10 H10 121.0
B18 O2 H2B 109.5
B11 C3 H3A 117.2
B11 C3 B12 63.67(19)
B11 C3 B13 115.6(2)
B11 C3 B14 115.0(2)
B11 C3 B15 62.84(18)
B12 C3 H3A 117.2
B12 C3 B13 62.49(18)
B12 C3 B14 115.0(2)
B12 C3 B15 115.9(2)
B13 C3 H3A 117.2
B13 C3 B15 115.8(2)
B14 C3 H3A 117.6
B14 C3 B13 63.15(17)
B14 C3 B15 62.92(17)
B15 C3 H3A 117.0
B11 C4 H4A 117.3
B11 C4 B12 63.48(19)
B11 C4 B16 115.2(2)
B11 C4 B19 63.03(18)
B11 C4 B20 114.8(2)
B12 C4 H4A 117.6
B12 C4 B16 62.14(18)
B12 C4 B19 115.8(2)
B12 C4 B20 114.5(2)
B16 C4 H4A 117.5
B16 C4 B20 63.06(18)
B19 C4 H4A 116.9
B19 C4 B16 115.7(2)
B19 C4 B20 62.81(17)
B20 C4 H4A 117.9
C3 B11 C4 100.7(2)
C3 B11 H11 125.6
C3 B11 B12 58.24(18)
C3 B11 B15 59.34(17)
C3 B11 B19 105.0(2)
C4 B11 H11 125.7
C4 B11 B12 58.49(18)
C4 B11 B15 105.0(2)
C4 B11 B19 58.82(17)
B12 B11 H11 121.3
B15 B11 H11 121.5
B15 B11 B12 108.5(2)
B19 B11 H11 121.9
B19 B11 B12 108.2(2)
B19 B11 B15 60.22(18)
C3 B12 C4 100.3(2)
C3 B12 B11 58.09(17)
C3 B12 H12 125.7
C3 B12 B13 59.41(17)
C3 B12 B16 105.1(2)
C4 B12 B11 58.03(18)
C4 B12 H12 125.9
C4 B12 B13 105.1(2)
C4 B12 B16 59.11(18)
B11 B12 H12 121.5
B13 B12 B11 108.5(2)
B13 B12 H12 121.4
B16 B12 B11 108.2(2)
B16 B12 H12 121.6
B16 B12 B13 60.37(17)
C3 B13 B12 58.10(17)
C3 B13 H13 125.8
C3 B13 B14 58.29(17)
C3 B13 B16 103.4(2)
C3 B13 B17 103.2(2)
B12 B13 H13 121.9
B12 B13 B14 107.3(2)
B12 B13 B16 59.52(18)
B12 B13 B17 107.3(2)
B14 B13 H13 121.8
B16 B13 H13 122.6
B16 B13 B14 107.6(2)
B17 B13 H13 122.9
B17 B13 B14 59.44(17)
B17 B13 B16 60.19(17)
C3 B14 B13 58.56(17)
C3 B14 H14 125.3
C3 B14 B15 58.71(17)
C3 B14 B17 103.6(2)
C3 B14 B18 105.1(2)
B13 B14 H14 121.0
B13 B14 B18 109.4(2)
B15 B14 B13 108.5(2)
B15 B14 H14 121.3
B15 B14 B18 60.22(17)
B17 B14 B13 59.59(17)
B17 B14 H14 122.8
B17 B14 B15 108.0(2)
B17 B14 B18 60.92(17)
B18 B14 H14 121.3
C3 B15 B11 57.82(17)
C3 B15 B14 58.37(17)
C3 B15 H15 125.4
C3 B15 B18 104.9(2)
C3 B15 B19 103.5(2)
B11 B15 B14 107.1(2)
B11 B15 H15 121.8
B11 B15 B18 108.6(2)
B11 B15 B19 59.85(18)
B14 B15 H15 121.8
B14 B15 B18 60.30(17)
B18 B15 H15 121.6
B19 B15 B14 107.5(2)
B19 B15 H15 122.8
B19 B15 B18 60.33(17)
C4 B16 B12 58.75(18)
C4 B16 B13 104.6(2)
C4 B16 H16 125.1
C4 B16 B17 103.7(2)
C4 B16 B20 58.54(17)
B12 B16 B13 60.11(18)
B12 B16 H16 121.4
B12 B16 B17 107.5(2)
B12 B16 B20 108.0(2)
B13 B16 H16 122.3
B13 B16 B17 59.84(17)
B13 B16 B20 107.8(2)
B17 B16 H16 123.1
B17 B16 B20 59.37(17)
B20 B16 H16 121.7
B13 B17 Br2 121.2(2)
B13 B17 B16 59.98(17)
B13 B17 B18 110.2(2)
B14 B17 Br2 122.17(19)
B14 B17 B13 60.97(17)
B14 B17 B16 108.7(2)
B14 B17 B18 60.54(17)
B16 B17 Br2 120.69(19)
B16 B17 B18 109.6(2)
B18 B17 Br2 120.43(18)
B20 B17 Br2 120.77(19)
B20 B17 B13 108.9(2)
B20 B17 B14 108.3(2)
B20 B17 B16 60.58(18)
B20 B17 B18 60.33(17)
O2 B18 B14 123.5(2)
O2 B18 B15 123.2(2)
O2 B18 B17 123.3(2)
O2 B18 B19 122.7(2)
O2 B18 B20 122.6(2)
B14 B18 B17 58.54(16)
B15 B18 B14 59.49(17)
B15 B18 B17 105.6(2)
B19 B18 B14 106.0(2)
B19 B18 B15 59.25(17)
B19 B18 B17 105.4(2)
B20 B18 B14 105.3(2)
B20 B18 B15 106.0(2)
B20 B18 B17 58.55(17)
B20 B18 B19 59.23(17)
C4 B19 B11 58.15(17)
C4 B19 B15 104.3(2)
C4 B19 B18 105.5(2)
C4 B19 H19 124.9
C4 B19 B20 58.74(17)
B11 B19 B15 59.93(18)
B11 B19 B18 108.7(2)
B11 B19 H19 121.6
B11 B19 B20 107.5(2)
B15 B19 B18 60.42(16)
B15 B19 H19 122.5
B18 B19 H19 121.5
B20 B19 B15 107.8(2)
B20 B19 B18 60.27(17)
B20 B19 H19 121.7
C4 B20 B16 58.40(17)
C4 B20 B17 104.1(2)
C4 B20 B18 105.4(2)
C4 B20 B19 58.46(17)
C4 B20 H20 125.3
B16 B20 B18 109.8(2)
B16 B20 H20 121.0
B17 B20 B16 60.05(17)
B17 B20 B18 61.12(17)
B17 B20 B19 108.4(2)
B17 B20 H20 122.3
B18 B20 H20 121.0
B19 B20 B16 108.2(2)
B19 B20 B18 60.50(17)
B19 B20 H20 121.4

loop_
_geom_bond_atom_site_label_1
_geom_bond_atom_site_label_2
_geom_bond_distance
Br1 B8 1.958(3)
O1 H1 0.8400
O1 B7 1.399(3)
C1 H1A 1.1200
C1 B1 1.697(4)
C1 B2 1.700(4)
C1 B3 1.711(4)
C1 B4 1.708(4)
C1 B5 1.706(4)
C2 H2 1.1200
C2 B1 1.688(4)
C2 B2 1.692(4)
C2 B6 1.720(4)
C2 B9 1.710(4)
C2 B10 1.702(4)
B1 H1B 1.1200
B1 B2 1.786(4)
B1 B5 1.768(5)
B1 B9 1.753(4)
B2 H2A 1.1200
B2 B3 1.765(4)
B2 B6 1.773(4)
B3 H3 1.1200
B3 B4 1.783(4)
B3 B6 1.778(4)
B3 B7 1.805(4)
B4 H4 1.1200
B4 B5 1.787(4)
B4 B7 1.806(4)
B4 B8 1.784(4)
B5 H5 1.1200
B5 B8 1.773(4)
B5 B9 1.768(4)
B6 H6 1.1200
B6 B7 1.795(4)
B6 B10 1.795(4)
B7 B8 1.817(4)
B7 B10 1.807(4)
B8 B9 1.766(4)
B8 B10 1.763(4)
B9 H9 1.1200
B9 B10 1.787(4)
B10 H10 1.1200
Br2 B17 1.962(3)
O2 H2B 0.8400
O2 B18 1.404(3)
C3 H3A 1.1200
C3 B11 1.689(4)
C3 B12 1.691(4)
C3 B13 1.715(4)
C3 B14 1.710(4)
C3 B15 1.716(4)
C4 H4A 1.1200
C4 B11 1.690(4)
C4 B12 1.699(4)
C4 B16 1.705(4)
C4 B19 1.703(4)
C4 B20 1.708(4)
B11 H11 1.1200
B11 B12 1.783(5)
B11 B15 1.775(4)
B11 B19 1.774(4)
B12 H12 1.1200
B12 B13 1.767(4)
B12 B16 1.757(5)
B13 H13 1.1200
B13 B14 1.794(4)
B13 B16 1.772(4)
B13 B17 1.769(4)
B14 H14 1.1200
B14 B15 1.788(4)
B14 B17 1.766(4)
B14 B18 1.803(4)
B15 H15 1.1200
B15 B18 1.802(4)
B15 B19 1.780(4)
B16 H16 1.1200
B16 B17 1.775(4)
B16 B20 1.785(5)
B17 B18 1.810(4)
B17 B20 1.763(4)
B18 B19 1.800(4)
B18 B20 1.796(4)
B19 H19 1.1200
B19 B20 1.777(4)
B20 H20 1.1200

loop_
_geom_torsion_atom_site_label_1
_geom_torsion_atom_site_label_2
_geom_torsion_atom_site_label_3
_geom_torsion_atom_site_label_4
_geom_torsion
Br1 B8 B9 C2 -149.82(18)
Br1 B8 B9 B1 149.53(19)
Br1 B8 B9 B5 111.3(2)
Br1 B8 B9 B10 -110.3(2)
Br1 B8 B10 C2 150.61(18)
Br1 B8 B10 B6 -148.04(19)
Br1 B8 B10 B7 -109.8(2)
Br1 B8 B10 B9 110.7(2)
O1 B7 B8 Br1 1.7(4)
O1 B7 B8 B4 113.9(3)
O1 B7 B8 B5 150.2(3)
O1 B7 B8 B9 -145.8(3)
O1 B7 B8 B10 -108.7(3)
O1 B7 B10 C2 -149.1(2)
O1 B7 B10 B6 -110.0(3)
O1 B7 B10 B8 113.0(3)
O1 B7 B10 B9 149.4(2)
C1 B1 B2 C2 129.7(2)
C1 B1 B2 B3 32.9(2)
C1 B1 B2 B6 96.8(2)
C1 B1 B5 B4 -33.10(19)
C1 B1 B5 B8 -96.4(2)
C1 B1 B5 B9 -134.1(2)
C1 B1 B9 C2 -93.7(2)
C1 B1 B9 B5 39.58(19)
C1 B1 B9 B8 1.4(3)
C1 B1 B9 B10 -61.4(3)
C1 B2 B3 B4 32.85(19)
C1 B2 B3 B6 133.8(2)
C1 B2 B3 B7 96.8(2)
C1 B2 B6 C2 93.3(2)
C1 B2 B6 B3 -39.99(19)
C1 B2 B6 B7 -2.8(3)
C1 B2 B6 B10 60.9(3)
C1 B3 B4 B5 32.23(19)
C1 B3 B4 B7 134.5(2)
C1 B3 B4 B8 95.2(2)
C1 B3 B6 C2 0.2(3)
C1 B3 B6 B2 39.53(19)
C1 B3 B6 B7 -99.4(2)
C1 B3 B6 B10 -60.0(2)
C1 B3 B7 O1 -153.1(2)
C1 B3 B7 B4 -39.04(19)
C1 B3 B7 B6 98.3(2)
C1 B3 B7 B8 -1.2(3)
C1 B3 B7 B10 59.6(2)
C1 B4 B5 B1 33.06(19)
C1 B4 B5 B8 132.9(2)
C1 B4 B5 B9 95.8(2)
C1 B4 B7 O1 151.0(2)
C1 B4 B7 B3 39.14(19)
C1 B4 B7 B6 1.8(2)
C1 B4 B7 B8 -97.2(2)
C1 B4 B7 B10 -60.5(2)
C1 B4 B8 Br1 -150.87(18)
C1 B4 B8 B5 -39.90(19)
C1 B4 B8 B7 100.2(2)
C1 B4 B8 B9 -2.7(3)
C1 B4 B8 B10 61.8(2)
C1 B5 B8 Br1 151.75(19)
C1 B5 B8 B4 40.08(19)
C1 B5 B8 B7 3.9(3)
C1 B5 B8 B9 -98.4(2)
C1 B5 B8 B10 -60.7(3)
C1 B5 B9 C2 0.6(3)
C1 B5 B9 B1 -39.09(19)
C1 B5 B9 B8 98.3(2)
C1 B5 B9 B10 61.4(3)
C2 B1 B2 C1 -129.7(2)
C2 B1 B2 B3 -96.8(2)
C2 B1 B2 B6 -32.9(2)
C2 B1 B5 C1 93.5(2)
C2 B1 B5 B4 60.4(2)
C2 B1 B5 B8 -2.8(3)
C2 B1 B5 B9 -40.60(19)
C2 B1 B9 B5 133.3(2)
C2 B1 B9 B8 95.1(2)
C2 B1 B9 B10 32.3(2)
C2 B2 B3 C1 -93.2(2)
C2 B2 B3 B4 -60.4(3)
C2 B2 B3 B6 40.51(19)
C2 B2 B3 B7 3.6(3)
C2 B2 B6 B3 -133.3(2)
C2 B2 B6 B7 -96.1(2)
C2 B2 B6 B10 -32.3(2)
C2 B6 B7 O1 149.2(2)
C2 B6 B7 B3 -97.3(2)
C2 B6 B7 B4 -60.0(2)
C2 B6 B7 B8 1.6(2)
C2 B6 B7 B10 38.60(18)
C2 B6 B10 B7 -134.6(2)
C2 B6 B10 B8 -95.7(2)
C2 B6 B10 B9 -32.5(2)
C2 B9 B10 B6 32.5(2)
C2 B9 B10 B7 96.1(2)
C2 B9 B10 B8 133.2(2)
B1 C1 B2 C2 -41.52(19)
B1 C1 B2 B3 -143.0(2)
B1 C1 B2 B6 -102.5(2)
B1 C1 B3 B2 36.5(2)
B1 C1 B3 B4 -106.2(2)
B1 C1 B3 B6 -3.8(3)
B1 C1 B3 B7 -66.3(3)
B1 C1 B4 B3 106.8(2)
B1 C1 B4 B5 -36.7(2)
B1 C1 B4 B7 66.8(3)
B1 C1 B4 B8 3.8(3)
B1 C1 B5 B4 142.4(2)
B1 C1 B5 B8 101.5(2)
B1 C1 B5 B9 39.6(2)
B1 C2 B2 C1 41.63(19)
B1 C2 B2 B3 102.3(2)
B1 C2 B2 B6 143.2(2)
B1 C2 B6 B2 -36.6(2)
B1 C2 B6 B3 3.6(3)
B1 C2 B6 B7 66.4(3)
B1 C2 B6 B10 106.2(2)
B1 C2 B9 B5 -40.7(2)
B1 C2 B9 B8 -103.0(2)
B1 C2 B9 B10 -143.2(2)
B1 C2 B10 B6 -107.7(2)
B1 C2 B10 B7 -68.1(3)
B1 C2 B10 B8 -4.7(3)
B1 C2 B10 B9 35.7(2)
B1 B2 B3 C1 -32.55(19)
B1 B2 B3 B4 0.3(3)
B1 B2 B3 B6 101.2(2)
B1 B2 B3 B7 64.3(3)
B1 B2 B6 C2 32.3(2)
B1 B2 B6 B3 -100.9(2)
B1 B2 B6 B7 -63.8(3)
B1 B2 B6 B10 0.0(3)
B1 B5 B8 Br1 -147.46(19)
B1 B5 B8 B4 100.9(2)
B1 B5 B8 B7 64.7(3)
B1 B5 B8 B9 -37.58(19)
B1 B5 B8 B10 0.1(3)
B1 B5 B9 C2 39.73(19)
B1 B5 B9 B8 137.3(2)
B1 B5 B9 B10 100.4(2)
B1 B9 B10 C2 -32.3(2)
B1 B9 B10 B6 0.2(3)
B1 B9 B10 B7 63.8(3)
B1 B9 B10 B8 100.9(2)
B2 C1 B1 C2 41.71(19)
B2 C1 B1 B5 143.1(2)
B2 C1 B1 B9 102.9(2)
B2 C1 B3 B4 -142.7(2)
B2 C1 B3 B6 -40.3(2)
B2 C1 B3 B7 -102.7(2)
B2 C1 B4 B3 36.1(2)
B2 C1 B4 B5 -107.4(2)
B2 C1 B4 B7 -3.9(3)
B2 C1 B4 B8 -66.9(2)
B2 C1 B5 B1 -36.5(2)
B2 C1 B5 B4 105.9(2)
B2 C1 B5 B8 65.0(3)
B2 C1 B5 B9 3.1(3)
B2 C2 B1 C1 -41.79(19)
B2 C2 B1 B5 -102.3(2)
B2 C2 B1 B9 -143.2(2)
B2 C2 B6 B3 40.2(2)
B2 C2 B6 B7 103.0(2)
B2 C2 B6 B10 142.8(2)
B2 C2 B9 B1 36.5(2)
B2 C2 B9 B5 -4.2(3)
B2 C2 B9 B8 -66.5(3)
B2 C2 B9 B10 -106.7(2)
B2 C2 B10 B6 -36.4(2)
B2 C2 B10 B7 3.2(3)
B2 C2 B10 B8 66.6(3)
B2 C2 B10 B9 107.1(2)
B2 B1 B5 C1 32.55(19)
B2 B1 B5 B4 -0.5(3)
B2 B1 B5 B8 -63.8(3)
B2 B1 B5 B9 -101.6(2)
B2 B1 B9 C2 -32.5(2)
B2 B1 B9 B5 100.8(2)
B2 B1 B9 B8 62.6(3)
B2 B1 B9 B10 -0.2(3)
B2 B3 B4 C1 -32.9(2)
B2 B3 B4 B5 -0.6(3)
B2 B3 B4 B7 101.7(2)
B2 B3 B4 B8 62.4(3)
B2 B3 B6 C2 -39.38(19)
B2 B3 B6 B7 -139.0(2)
B2 B3 B6 B10 -99.5(2)
B2 B3 B7 O1 145.6(3)
B2 B3 B7 B4 -100.4(2)
B2 B3 B7 B6 36.9(2)
B2 B3 B7 B8 -62.5(3)
B2 B3 B7 B10 -1.8(3)
B2 B6 B7 O1 -150.1(2)
B2 B6 B7 B3 -36.70(19)
B2 B6 B7 B4 0.6(3)
B2 B6 B7 B8 62.2(2)
B2 B6 B7 B10 99.2(2)
B2 B6 B10 C2 32.3(2)
B2 B6 B10 B7 -102.2(2)
B2 B6 B10 B8 -63.3(3)
B2 B6 B10 B9 -0.1(3)
B3 C1 B1 C2 5.7(3)
B3 C1 B1 B2 -36.0(2)
B3 C1 B1 B5 107.1(2)
B3 C1 B1 B9 66.8(3)
B3 C1 B2 C2 101.5(2)
B3 C1 B2 B1 143.0(2)
B3 C1 B2 B6 40.56(19)
B3 C1 B4 B5 -143.5(2)
B3 C1 B4 B7 -39.99(19)
B3 C1 B4 B8 -103.0(2)
B3 C1 B5 B1 -106.4(2)
B3 C1 B5 B4 35.9(2)
B3 C1 B5 B8 -5.0(3)
B3 C1 B5 B9 -66.9(3)
B3 B2 B6 C2 133.3(2)
B3 B2 B6 B7 37.2(2)
B3 B2 B6 B10 100.9(2)
B3 B4 B5 C1 -32.34(19)
B3 B4 B5 B1 0.7(3)
B3 B4 B5 B8 100.6(2)
B3 B4 B5 B9 63.5(3)
B3 B4 B7 O1 111.8(3)
B3 B4 B7 B6 -37.33(19)
B3 B4 B7 B8 -136.3(2)
B3 B4 B7 B10 -99.7(2)
B3 B4 B8 Br1 148.09(19)
B3 B4 B8 B5 -100.9(2)
B3 B4 B8 B7 39.13(19)
B3 B4 B8 B9 -63.7(2)
B3 B4 B8 B10 0.7(3)
B3 B6 B7 O1 -113.4(3)
B3 B6 B7 B4 37.32(19)
B3 B6 B7 B8 98.9(2)
B3 B6 B7 B10 135.9(2)
B3 B6 B10 C2 95.0(2)
B3 B6 B10 B7 -39.55(19)
B3 B6 B10 B8 -0.6(3)
B3 B6 B10 B9 62.6(3)
B3 B7 B8 Br1 -150.18(19)
B3 B7 B8 B4 -38.0(2)
B3 B7 B8 B5 -1.7(3)
B3 B7 B8 B9 62.3(3)
B3 B7 B8 B10 99.4(2)
B3 B7 B10 C2 -0.7(3)
B3 B7 B10 B6 38.42(19)
B3 B7 B10 B8 -98.7(2)
B3 B7 B10 B9 -62.2(3)
B4 C1 B1 C2 -64.5(3)
B4 C1 B1 B2 -106.2(2)
B4 C1 B1 B5 36.9(2)
B4 C1 B1 B9 -3.4(3)
B4 C1 B2 C2 65.2(2)
B4 C1 B2 B1 106.7(2)
B4 C1 B2 B3 -36.3(2)
B4 C1 B2 B6 4.3(3)
B4 C1 B3 B2 142.7(2)
B4 C1 B3 B6 102.4(2)
B4 C1 B3 B7 40.0(2)
B4 C1 B5 B1 -142.4(2)
B4 C1 B5 B8 -40.9(2)
B4 C1 B5 B9 -102.8(2)
B4 B3 B6 C2 61.3(2)
B4 B3 B6 B2 100.6(2)
B4 B3 B6 B7 -38.33(19)
B4 B3 B6 B10 1.1(3)
B4 B3 B7 O1 -114.0(3)
B4 B3 B7 B6 137.3(2)
B4 B3 B7 B8 37.89(19)
B4 B3 B7 B10 98.6(2)
B4 B5 B8 Br1 111.7(2)
B4 B5 B8 B7 -36.2(2)
B4 B5 B8 B9 -138.5(2)
B4 B5 B8 B10 -100.7(2)
B4 B5 B9 C2 -60.4(2)
B4 B5 B9 B1 -100.1(2)
B4 B5 B9 B8 37.23(19)
B4 B5 B9 B10 0.3(3)
B4 B7 B8 Br1 -112.2(2)
B4 B7 B8 B5 36.2(2)
B4 B7 B8 B9 100.3(2)
B4 B7 B8 B10 137.4(2)
B4 B7 B10 C2 61.0(2)
B4 B7 B10 B6 100.1(2)
B4 B7 B10 B8 -37.00(19)
B4 B7 B10 B9 -0.6(3)
B4 B8 B9 C2 61.5(2)
B4 B8 B9 B1 0.8(3)
B4 B8 B9 B5 -37.38(19)
B4 B8 B9 B10 101.1(2)
B4 B8 B10 C2 -61.4(2)
B4 B8 B10 B6 -0.1(3)
B4 B8 B10 B7 38.22(19)
B4 B8 B10 B9 -101.3(2)
B5 C1 B1 C2 -101.4(2)
B5 C1 B1 B2 -143.1(2)
B5 C1 B1 B9 -40.2(2)
B5 C1 B2 C2 -5.3(3)
B5 C1 B2 B1 36.2(2)
B5 C1 B2 B3 -106.8(2)
B5 C1 B2 B6 -66.3(3)
B5 C1 B3 B2 106.7(2)
B5 C1 B3 B4 -36.0(2)
B5 C1 B3 B6 66.4(3)
B5 C1 B3 B7 4.0(3)
B5 C1 B4 B3 143.5(2)
B5 C1 B4 B7 103.5(2)
B5 C1 B4 B8 40.50(19)
B5 B1 B2 C1 -32.8(2)
B5 B1 B2 C2 96.9(2)
B5 B1 B2 B3 0.2(3)
B5 B1 B2 B6 64.1(3)
B5 B1 B9 C2 -133.3(2)
B5 B1 B9 B8 -38.2(2)
B5 B1 B9 B10 -101.0(2)
B5 B4 B7 O1 -147.7(2)
B5 B4 B7 B3 100.4(2)
B5 B4 B7 B6 63.1(2)
B5 B4 B7 B8 -35.89(19)
B5 B4 B7 B10 0.8(3)
B5 B4 B8 Br1 -111.0(2)
B5 B4 B8 B7 140.1(2)
B5 B4 B8 B9 37.2(2)
B5 B4 B8 B10 101.7(2)
B5 B8 B9 C2 98.9(2)
B5 B8 B9 B1 38.2(2)
B5 B8 B9 B10 138.4(2)
B5 B8 B10 C2 2.6(3)
B5 B8 B10 B6 63.9(3)
B5 B8 B10 B7 102.2(2)
B5 B8 B10 B9 -37.3(2)
B5 B9 B10 C2 -96.0(2)
B5 B9 B10 B6 -63.4(3)
B5 B9 B10 B7 0.2(3)
B5 B9 B10 B8 37.2(2)
B6 C2 B1 C1 -5.6(3)
B6 C2 B1 B2 36.2(2)
B6 C2 B1 B5 -66.1(3)
B6 C2 B1 B9 -107.0(2)
B6 C2 B2 C1 -101.6(2)
B6 C2 B2 B1 -143.2(2)
B6 C2 B2 B3 -41.0(2)
B6 C2 B9 B1 106.9(2)
B6 C2 B9 B5 66.2(3)
B6 C2 B9 B8 3.9(3)
B6 C2 B9 B10 -36.3(2)
B6 C2 B10 B7 39.58(19)
B6 C2 B10 B8 103.0(2)
B6 C2 B10 B9 143.4(2)
B6 B2 B3 C1 -133.8(2)
B6 B2 B3 B4 -100.9(2)
B6 B2 B3 B7 -36.92(19)
B6 B3 B4 C1 -96.3(2)
B6 B3 B4 B5 -64.1(2)
B6 B3 B4 B7 38.19(19)
B6 B3 B4 B8 -1.1(3)
B6 B3 B7 O1 108.7(3)
B6 B3 B7 B4 -137.3(2)
B6 B3 B7 B8 -99.4(2)
B6 B3 B7 B10 -38.70(19)
B6 B7 B8 Br1 148.12(19)
B6 B7 B8 B4 -99.7(2)
B6 B7 B8 B5 -63.4(3)
B6 B7 B8 B9 0.6(3)
B6 B7 B8 B10 37.70(19)
B6 B7 B10 C2 -39.12(19)
B6 B7 B10 B8 -137.1(2)
B6 B7 B10 B9 -100.6(2)
B7 B3 B4 C1 -134.5(2)
B7 B3 B4 B5 -102.3(2)
B7 B3 B4 B8 -39.32(19)
B7 B3 B6 C2 99.6(2)
B7 B3 B6 B2 139.0(2)
B7 B3 B6 B10 39.42(19)
B7 B4 B5 C1 -96.5(2)
B7 B4 B5 B1 -63.4(3)
B7 B4 B5 B8 36.4(2)
B7 B4 B5 B9 -0.7(3)
B7 B4 B8 Br1 109.0(2)
B7 B4 B8 B5 -140.1(2)
B7 B4 B8 B9 -102.9(2)
B7 B4 B8 B10 -38.4(2)
B7 B6 B10 C2 134.6(2)
B7 B6 B10 B8 38.90(19)
B7 B6 B10 B9 102.1(2)
B7 B8 B9 C2 -2.6(3)
B7 B8 B9 B1 -63.3(3)
B7 B8 B9 B5 -101.5(2)
B7 B8 B9 B10 37.0(2)
B7 B8 B10 C2 -99.6(2)
B7 B8 B10 B6 -38.28(19)
B7 B8 B10 B9 -139.5(2)
B8 B4 B5 C1 -132.9(2)
B8 B4 B5 B1 -99.9(2)
B8 B4 B5 B9 -37.1(2)
B8 B4 B7 O1 -111.8(3)
B8 B4 B7 B3 136.3(2)
B8 B4 B7 B6 99.0(2)
B8 B4 B7 B10 36.65(19)
B8 B5 B9 C2 -97.6(2)
B8 B5 B9 B1 -137.3(2)
B8 B5 B9 B10 -36.90(19)
B8 B7 B10 C2 98.0(2)
B8 B7 B10 B6 137.1(2)
B8 B7 B10 B9 36.4(2)
B8 B9 B10 C2 -133.2(2)
B8 B9 B10 B6 -100.7(2)
B8 B9 B10 B7 -37.1(2)
B9 C2 B1 C1 101.4(2)
B9 C2 B1 B2 143.2(2)
B9 C2 B1 B5 40.94(19)
B9 C2 B2 C1 5.8(3)
B9 C2 B2 B1 -35.8(2)
B9 C2 B2 B3 66.4(3)
B9 C2 B2 B6 107.4(2)
B9 C2 B6 B2 -106.6(2)
B9 C2 B6 B3 -66.4(3)
B9 C2 B6 B7 -3.6(3)
B9 C2 B6 B10 36.2(2)
B9 C2 B10 B6 -143.4(2)
B9 C2 B10 B7 -103.8(2)
B9 C2 B10 B8 -40.41(19)
B9 B1 B2 C1 -96.7(2)
B9 B1 B2 C2 33.0(2)
B9 B1 B2 B3 -63.8(3)
B9 B1 B2 B6 0.1(3)
B9 B1 B5 C1 134.1(2)
B9 B1 B5 B4 101.0(2)
B9 B1 B5 B8 37.77(19)
B9 B5 B8 Br1 -109.9(2)
B9 B5 B8 B4 138.5(2)
B9 B5 B8 B7 102.3(2)
B9 B5 B8 B10 37.7(2)
B9 B8 B10 C2 39.89(19)
B9 B8 B10 B6 101.2(2)
B9 B8 B10 B7 139.5(2)
B10 C2 B1 C1 65.3(3)
B10 C2 B1 B2 107.1(2)
B10 C2 B1 B5 4.8(3)
B10 C2 B1 B9 -36.1(2)
B10 C2 B2 C1 -65.0(3)
B10 C2 B2 B1 -106.6(2)
B10 C2 B2 B3 -4.3(3)
B10 C2 B2 B6 36.6(2)
B10 C2 B6 B2 -142.8(2)
B10 C2 B6 B3 -102.6(2)
B10 C2 B6 B7 -39.83(19)
B10 C2 B9 B1 143.2(2)
B10 C2 B9 B5 102.5(2)
B10 C2 B9 B8 40.21(19)
B10 B6 B7 O1 110.6(3)
B10 B6 B7 B3 -135.9(2)
B10 B6 B7 B4 -98.6(2)
B10 B6 B7 B8 -36.99(19)
B10 B7 B8 Br1 110.4(2)
B10 B7 B8 B4 -137.4(2)
B10 B7 B8 B5 -101.1(2)
B10 B7 B8 B9 -37.1(2)
B10 B8 B9 C2 -39.57(19)
B10 B8 B9 B1 -100.2(2)
B10 B8 B9 B5 -138.4(2)
Br2 B17 B18 O2 0.3(3)
Br2 B17 B18 B14 112.2(2)
Br2 B17 B18 B15 150.09(19)
Br2 B17 B18 B19 -148.19(19)
Br2 B17 B18 B20 -110.4(2)
Br2 B17 B20 C4 -150.08(19)
Br2 B17 B20 B16 -110.2(2)
Br2 B17 B20 B18 109.8(2)
Br2 B17 B20 B19 148.94(19)
O2 B18 B19 C4 -150.1(2)
O2 B18 B19 B11 148.9(2)
O2 B18 B19 B15 112.0(3)
O2 B18 B19 B20 -111.2(3)
O2 B18 B20 C4 150.2(2)
O2 B18 B20 B16 -148.3(3)
O2 B18 B20 B17 -112.0(3)
O2 B18 B20 B19 111.5(3)
C3 B11 B12 C4 129.5(2)
C3 B11 B12 B13 32.8(2)
C3 B11 B12 B16 96.8(2)
C3 B11 B15 B14 -32.60(19)
C3 B11 B15 B18 -96.3(2)
C3 B11 B15 B19 -133.3(2)
C3 B11 B19 C4 -93.6(2)
C3 B11 B19 B15 40.4(2)
C3 B11 B19 B18 3.4(3)
C3 B11 B19 B20 -60.4(3)
C3 B12 B13 B14 32.5(2)
C3 B12 B13 B16 133.2(2)
C3 B12 B13 B17 95.1(2)
C3 B12 B16 C4 93.1(2)
C3 B12 B16 B13 -40.6(2)
C3 B12 B16 B17 -2.6(3)
C3 B12 B16 B20 60.1(3)
C3 B13 B14 B15 32.15(19)
C3 B13 B14 B17 132.7(2)
C3 B13 B14 B18 96.2(2)
C3 B13 B16 C4 -0.2(3)
C3 B13 B16 B12 39.5(2)
C3 B13 B16 B17 -97.7(2)
C3 B13 B16 B20 -61.4(3)
C3 B13 B17 Br2 -152.08(18)
C3 B13 B17 B14 -39.99(19)
C3 B13 B17 B16 98.1(2)
C3 B13 B17 B18 -3.5(3)
C3 B13 B17 B20 60.9(2)
C3 B14 B15 B11 32.4(2)
C3 B14 B15 B18 134.4(2)
C3 B14 B15 B19 95.4(2)
C3 B14 B17 Br2 150.7(2)
C3 B14 B17 B13 40.2(2)
C3 B14 B17 B16 2.6(3)
C3 B14 B17 B18 -99.9(2)
C3 B14 B17 B20 -61.7(3)
C3 B14 B18 O2 -151.1(2)
C3 B14 B18 B15 -39.26(19)
C3 B14 B18 B17 97.3(2)
C3 B14 B18 B19 -1.1(3)
C3 B14 B18 B20 60.6(2)
C3 B15 B18 O2 151.4(2)
C3 B15 B18 B14 39.05(19)
C3 B15 B18 B17 1.6(3)
C3 B15 B18 B19 -97.3(2)
C3 B15 B18 B20 -59.5(3)
C3 B15 B19 C4 -0.3(3)
C3 B15 B19 B11 -39.3(2)
C3 B15 B19 B18 99.6(2)
C3 B15 B19 B20 61.0(2)
C4 B11 B12 C3 -129.5(2)
C4 B11 B12 B13 -96.6(2)
C4 B11 B12 B16 -32.7(2)
C4 B11 B15 C3 93.7(2)
C4 B11 B15 B14 61.1(3)
C4 B11 B15 B18 -2.6(3)
C4 B11 B15 B19 -39.6(2)
C4 B11 B19 B15 134.0(2)
C4 B11 B19 B18 97.0(2)
C4 B11 B19 B20 33.2(2)
C4 B12 B13 C3 -93.1(2)
C4 B12 B13 B14 -60.6(3)
C4 B12 B13 B16 40.0(2)
C4 B12 B13 B17 2.0(3)
C4 B12 B16 B13 -133.6(2)
C4 B12 B16 B17 -95.7(2)
C4 B12 B16 B20 -33.0(2)
C4 B16 B17 Br2 150.21(19)
C4 B16 B17 B13 -99.2(2)
C4 B16 B17 B14 -61.1(3)
C4 B16 B17 B18 3.4(3)
C4 B16 B17 B20 39.82(19)
C4 B16 B20 B17 -133.2(2)
C4 B16 B20 B18 -96.3(2)
C4 B16 B20 B19 -32.0(2)
C4 B19 B20 B16 32.0(2)
C4 B19 B20 B17 95.5(2)
C4 B19 B20 B18 134.9(2)
B11 C3 B12 C4 -41.7(2)
B11 C3 B12 B13 -143.3(2)
B11 C3 B12 B16 -102.3(2)
B11 C3 B13 B12 36.4(2)
B11 C3 B13 B14 -106.4(2)
B11 C3 B13 B16 -3.8(3)
B11 C3 B13 B17 -65.9(3)
B11 C3 B14 B13 107.4(3)
B11 C3 B14 B15 -36.4(2)
B11 C3 B14 B17 66.7(3)
B11 C3 B14 B18 3.6(3)
B11 C3 B15 B14 142.8(2)
B11 C3 B15 B18 102.8(2)
B11 C3 B15 B19 40.4(2)
B11 C4 B12 C3 41.75(19)
B11 C4 B12 B13 102.6(2)
B11 C4 B12 B16 143.3(2)
B11 C4 B16 B12 -36.2(2)
B11 C4 B16 B13 4.2(3)
B11 C4 B16 B17 66.1(3)
B11 C4 B16 B20 106.4(2)
B11 C4 B19 B15 -39.9(2)
B11 C4 B19 B18 -102.7(2)
B11 C4 B19 B20 -142.3(2)
B11 C4 B20 B16 -106.9(3)
B11 C4 B20 B17 -66.3(3)
B11 C4 B20 B18 -2.8(3)
B11 C4 B20 B19 36.9(2)
B11 B12 B13 C3 -32.3(2)
B11 B12 B13 B14 0.2(3)
B11 B12 B13 B16 100.8(2)
B11 B12 B13 B17 62.8(3)
B11 B12 B16 C4 32.3(2)
B11 B12 B16 B13 -101.4(2)
B11 B12 B16 B17 -63.4(3)
B11 B12 B16 B20 -0.8(3)
B11 B15 B18 O2 -148.0(3)
B11 B15 B18 B14 99.6(2)
B11 B15 B18 B17 62.1(3)
B11 B15 B18 B19 -36.8(2)
B11 B15 B18 B20 1.0(3)
B11 B15 B19 C4 39.1(2)
B11 B15 B19 B18 139.0(2)
B11 B15 B19 B20 100.3(2)
B11 B19 B20 C4 -33.0(2)
B11 B19 B20 B16 -1.0(3)
B11 B19 B20 B17 62.6(3)
B11 B19 B20 B18 101.9(2)
B12 C3 B11 C4 42.04(19)
B12 C3 B11 B15 143.3(2)
B12 C3 B11 B19 102.4(2)
B12 C3 B13 B14 -142.9(2)
B12 C3 B13 B16 -40.3(2)
B12 C3 B13 B17 -102.3(2)
B12 C3 B14 B13 36.2(2)
B12 C3 B14 B15 -107.6(2)
B12 C3 B14 B17 -4.5(3)
B12 C3 B14 B18 -67.6(3)
B12 C3 B15 B11 -36.6(2)
B12 C3 B15 B14 106.2(2)
B12 C3 B15 B18 66.2(3)
B12 C3 B15 B19 3.8(3)
B12 C4 B11 C3 -41.91(19)
B12 C4 B11 B15 -102.8(2)
B12 C4 B11 B19 -143.0(2)
B12 C4 B16 B13 40.4(2)
B12 C4 B16 B17 102.3(2)
B12 C4 B16 B20 142.6(2)
B12 C4 B19 B11 36.7(2)
B12 C4 B19 B15 -3.3(3)
B12 C4 B19 B18 -66.0(3)
B12 C4 B19 B20 -105.6(3)
B12 C4 B20 B16 -36.2(2)
B12 C4 B20 B17 4.5(3)
B12 C4 B20 B18 67.9(3)
B12 C4 B20 B19 107.6(2)
B12 B11 B15 C3 32.4(2)
B12 B11 B15 B14 -0.2(3)
B12 B11 B15 B18 -63.8(3)
B12 B11 B15 B19 -100.8(2)
B12 B11 B19 C4 -32.7(2)
B12 B11 B19 B15 101.4(2)
B12 B11 B19 B18 64.3(3)
B12 B11 B19 B20 0.6(3)
B12 B13 B14 C3 -32.5(2)
B12 B13 B14 B15 -0.3(3)
B12 B13 B14 B17 100.2(2)
B12 B13 B14 B18 63.8(3)
B12 B13 B16 C4 -39.8(2)
B12 B13 B16 B17 -137.3(2)
B12 B13 B16 B20 -100.9(2)
B12 B13 B17 Br2 147.6(2)
B12 B13 B17 B14 -100.3(2)
B12 B13 B17 B16 37.8(2)
B12 B13 B17 B18 -63.8(3)
B12 B13 B17 B20 0.6(3)
B12 B16 B17 Br2 -148.7(2)
B12 B16 B17 B13 -38.1(2)
B12 B16 B17 B14 0.0(3)
B12 B16 B17 B18 64.5(3)
B12 B16 B17 B20 100.9(2)
B12 B16 B20 C4 33.1(2)
B12 B16 B20 B17 -100.1(2)
B12 B16 B20 B18 -63.2(3)
B12 B16 B20 B19 1.1(3)
B13 C3 B11 C4 6.0(3)
B13 C3 B11 B12 -36.0(2)
B13 C3 B11 B15 107.3(2)
B13 C3 B11 B19 66.4(3)
B13 C3 B12 C4 101.6(2)
B13 C3 B12 B11 143.3(2)
B13 C3 B12 B16 41.0(2)
B13 C3 B14 B15 -143.8(2)
B13 C3 B14 B17 -40.7(2)
B13 C3 B14 B18 -103.8(2)
B13 C3 B15 B11 -107.0(2)
B13 C3 B15 B14 35.8(2)
B13 C3 B15 B18 -4.2(3)
B13 C3 B15 B19 -66.6(3)
B13 B12 B16 C4 133.6(2)
B13 B12 B16 B17 38.0(2)
B13 B12 B16 B20 100.6(2)
B13 B14 B15 C3 -32.10(19)
B13 B14 B15 B11 0.3(3)
B13 B14 B15 B18 102.3(2)
B13 B14 B15 B19 63.3(3)
B13 B14 B17 Br2 110.5(2)
B13 B14 B17 B16 -37.6(2)
B13 B14 B17 B18 -140.1(2)
B13 B14 B17 B20 -101.9(2)
B13 B14 B18 O2 147.4(2)
B13 B14 B18 B15 -100.7(2)
B13 B14 B18 B17 35.9(2)
B13 B14 B18 B19 -62.6(3)
B13 B14 B18 B20 -0.9(3)
B13 B16 B17 Br2 -110.6(2)
B13 B16 B17 B14 38.1(2)
B13 B16 B17 B18 102.6(2)
B13 B16 B17 B20 139.0(2)
B13 B16 B20 C4 96.6(2)
B13 B16 B20 B17 -36.6(2)
B13 B16 B20 B18 0.3(3)
B13 B16 B20 B19 64.6(3)
B13 B17 B18 O2 -148.6(2)
B13 B17 B18 B14 -36.7(2)
B13 B17 B18 B15 1.2(3)
B13 B17 B18 B19 63.0(3)
B13 B17 B18 B20 100.8(2)
B13 B17 B20 C4 -2.9(3)
B13 B17 B20 B16 36.9(2)
B13 B17 B20 B18 -103.0(2)
B13 B17 B20 B19 -63.9(3)
B14 C3 B11 C4 -64.8(3)
B14 C3 B11 B12 -106.8(2)
B14 C3 B11 B15 36.5(2)
B14 C3 B11 B19 -4.4(3)
B14 C3 B12 C4 65.1(3)
B14 C3 B12 B11 106.9(3)
B14 C3 B12 B13 -36.4(2)
B14 C3 B12 B16 4.6(3)
B14 C3 B13 B12 142.9(2)
B14 C3 B13 B16 102.6(2)
B14 C3 B13 B17 40.59(19)
B14 C3 B15 B11 -142.8(2)
B14 C3 B15 B18 -39.99(19)
B14 C3 B15 B19 -102.4(2)
B14 B13 B16 C4 60.4(3)
B14 B13 B16 B12 100.1(2)
B14 B13 B16 B17 -37.1(2)
B14 B13 B16 B20 -0.8(3)
B14 B13 B17 Br2 -112.1(2)
B14 B13 B17 B16 138.1(2)
B14 B13 B17 B18 36.5(2)
B14 B13 B17 B20 100.9(2)
B14 B15 B18 O2 112.4(3)
B14 B15 B18 B17 -37.48(19)
B14 B15 B18 B19 -136.3(2)
B14 B15 B18 B20 -98.6(2)
B14 B15 B19 C4 -61.0(3)
B14 B15 B19 B11 -100.0(2)
B14 B15 B19 B18 39.0(2)
B14 B15 B19 B20 0.3(3)
B14 B17 B18 O2 -111.9(3)
B14 B17 B18 B15 37.91(19)
B14 B17 B18 B19 99.6(2)
B14 B17 B18 B20 137.4(2)
B14 B17 B20 C4 61.8(3)
B14 B17 B20 B16 101.6(2)
B14 B17 B20 B18 -38.3(2)
B14 B17 B20 B19 0.8(3)
B14 B18 B19 C4 59.6(2)
B14 B18 B19 B11 -1.4(3)
B14 B18 B19 B15 -38.2(2)
B14 B18 B19 B20 98.5(2)
B14 B18 B20 C4 -61.1(3)
B14 B18 B20 B16 0.4(3)
B14 B18 B20 B17 36.73(19)
B14 B18 B20 B19 -99.8(2)
B15 C3 B11 C4 -101.2(2)
B15 C3 B11 B12 -143.3(2)
B15 C3 B11 B19 -40.9(2)
B15 C3 B12 C4 -5.5(3)
B15 C3 B12 B11 36.3(2)
B15 C3 B12 B13 -107.0(2)
B15 C3 B12 B16 -66.0(3)
B15 C3 B13 B12 107.1(2)
B15 C3 B13 B14 -35.7(2)
B15 C3 B13 B16 66.9(3)
B15 C3 B13 B17 4.8(3)
B15 C3 B14 B13 143.8(2)
B15 C3 B14 B17 103.1(2)
B15 C3 B14 B18 40.00(19)
B15 B11 B12 C3 -32.9(2)
B15 B11 B12 C4 96.6(2)
B15 B11 B12 B13 0.0(3)
B15 B11 B12 B16 63.9(3)
B15 B11 B19 C4 -134.0(2)
B15 B11 B19 B18 -37.0(2)
B15 B11 B19 B20 -100.8(2)
B15 B14 B17 Br2 -148.2(2)
B15 B14 B17 B13 101.3(2)
B15 B14 B17 B16 63.7(3)
B15 B14 B17 B18 -38.8(2)
B15 B14 B17 B20 -0.6(3)
B15 B14 B18 O2 -111.8(3)
B15 B14 B18 B17 136.6(2)
B15 B14 B18 B19 38.1(2)
B15 B14 B18 B20 99.9(2)
B15 B18 B19 C4 97.9(2)
B15 B18 B19 B11 36.8(2)
B15 B18 B19 B20 136.8(2)
B15 B18 B20 C4 1.0(3)
B15 B18 B20 B16 62.4(3)
B15 B18 B20 B17 98.8(2)
B15 B18 B20 B19 -37.8(2)
B15 B19 B20 C4 -96.2(2)
B15 B19 B20 B16 -64.3(3)
B15 B19 B20 B17 -0.7(3)
B15 B19 B20 B18 38.7(2)
B16 C4 B11 C3 -6.2(3)
B16 C4 B11 B12 35.7(2)
B16 C4 B11 B15 -67.1(3)
B16 C4 B11 B19 -107.3(2)
B16 C4 B12 C3 -101.5(2)
B16 C4 B12 B11 -143.3(2)
B16 C4 B12 B13 -40.7(2)
B16 C4 B19 B11 106.6(3)
B16 C4 B19 B15 66.6(3)
B16 C4 B19 B18 3.9(3)
B16 C4 B19 B20 -35.7(2)
B16 C4 B20 B17 40.7(2)
B16 C4 B20 B18 104.1(2)
B16 C4 B20 B19 143.8(2)
B16 B12 B13 C3 -133.2(2)
B16 B12 B13 B14 -100.6(2)
B16 B12 B13 B17 -38.1(2)
B16 B13 B14 C3 -95.2(2)
B16 B13 B14 B15 -63.0(3)
B16 B13 B14 B17 37.5(2)
B16 B13 B14 B18 1.0(3)
B16 B13 B17 Br2 109.8(2)
B16 B13 B17 B14 -138.1(2)
B16 B13 B17 B18 -101.6(2)
B16 B13 B17 B20 -37.1(2)
B16 B17 B18 O2 147.2(2)
B16 B17 B18 B14 -100.9(2)
B16 B17 B18 B15 -63.0(3)
B16 B17 B18 B19 -1.3(3)
B16 B17 B18 B20 36.5(2)
B16 B17 B20 C4 -39.83(19)
B16 B17 B20 B18 -139.9(2)
B16 B17 B20 B19 -100.8(2)
B17 B13 B14 C3 -132.7(2)
B17 B13 B14 B15 -100.5(2)
B17 B13 B14 B18 -36.4(2)
B17 B13 B16 C4 97.5(2)
B17 B13 B16 B12 137.3(2)
B17 B13 B16 B20 36.4(2)
B17 B14 B15 C3 -95.2(2)
B17 B14 B15 B11 -62.8(3)
B17 B14 B15 B18 39.2(2)
B17 B14 B15 B19 0.2(3)
B17 B14 B18 O2 111.6(3)
B17 B14 B18 B15 -136.6(2)
B17 B14 B18 B19 -98.5(2)
B17 B14 B18 B20 -36.74(19)
B17 B16 B20 C4 133.2(2)
B17 B16 B20 B18 36.8(2)
B17 B16 B20 B19 101.2(2)
B17 B18 B19 C4 -1.4(3)
B17 B18 B19 B11 -62.4(3)
B17 B18 B19 B15 -99.3(2)
B17 B18 B19 B20 37.49(19)
B17 B18 B20 C4 -97.8(2)
B17 B18 B20 B16 -36.4(2)
B17 B18 B20 B19 -136.5(2)
B18 B14 B15 C3 -134.4(2)
B18 B14 B15 B11 -102.0(2)
B18 B14 B15 B19 -39.0(2)
B18 B14 B17 Br2 -109.4(2)
B18 B14 B17 B13 140.1(2)
B18 B14 B17 B16 102.5(2)
B18 B14 B17 B20 38.2(2)
B18 B15 B19 C4 -99.9(2)
B18 B15 B19 B11 -139.0(2)
B18 B15 B19 B20 -38.7(2)
B18 B17 B20 C4 100.1(2)
B18 B17 B20 B16 139.9(2)
B18 B17 B20 B19 39.1(2)
B18 B19 B20 C4 -134.9(2)
B18 B19 B20 B16 -103.0(2)
B18 B19 B20 B17 -39.4(2)
B19 C4 B11 C3 101.1(2)
B19 C4 B11 B12 143.0(2)
B19 C4 B11 B15 40.2(2)
B19 C4 B12 C3 5.2(3)
B19 C4 B12 B11 -36.5(2)
B19 C4 B12 B13 66.1(3)
B19 C4 B12 B16 106.8(2)
B19 C4 B16 B12 -106.9(2)
B19 C4 B16 B13 -66.5(3)
B19 C4 B16 B17 -4.6(3)
B19 C4 B16 B20 35.6(2)
B19 C4 B20 B16 -143.8(2)
B19 C4 B20 B17 -103.2(2)
B19 C4 B20 B18 -39.7(2)
B19 B11 B12 C3 -96.7(2)
B19 B11 B12 C4 32.8(2)
B19 B11 B12 B13 -63.8(3)
B19 B11 B12 B16 0.1(3)
B19 B11 B15 C3 133.3(2)
B19 B11 B15 B14 100.7(2)
B19 B11 B15 B18 37.0(2)
B19 B15 B18 O2 -111.3(3)
B19 B15 B18 B14 136.3(2)
B19 B15 B18 B17 98.9(2)
B19 B15 B18 B20 37.8(2)
B19 B18 B20 C4 38.7(2)
B19 B18 B20 B16 100.2(2)
B19 B18 B20 B17 136.5(2)
B20 C4 B11 C3 64.3(3)
B20 C4 B11 B12 106.2(3)
B20 C4 B11 B15 3.4(3)
B20 C4 B11 B19 -36.8(2)
B20 C4 B12 C3 -65.0(3)
B20 C4 B12 B11 -106.8(2)
B20 C4 B12 B13 -4.1(3)
B20 C4 B12 B16 36.5(2)
B20 C4 B16 B12 -142.6(2)
B20 C4 B16 B13 -102.1(2)
B20 C4 B16 B17 -40.24(19)
B20 C4 B19 B11 142.3(2)
B20 C4 B19 B15 102.4(2)
B20 C4 B19 B18 39.6(2)
B20 B16 B17 Br2 110.4(2)
B20 B16 B17 B13 -139.0(2)
B20 B16 B17 B14 -100.9(2)
B20 B16 B17 B18 -36.4(2)
B20 B17 B18 O2 110.7(3)
B20 B17 B18 B14 -137.4(2)
B20 B17 B18 B15 -99.5(2)
B20 B17 B18 B19 -37.81(19)
B20 B18 B19 C4 -38.9(2)
B20 B18 B19 B11 -99.9(2)
B20 B18 B19 B15 -136.8(2)
